data_2013699
loop_
_publ_author_name
'Ilia A. Guzei'
'Robert W. Clark'
'Steven D. Burke'
'William T. Lambert'

_publ_section_title
;
 A comparison of the ring conformational properties of two derivatives
 prepared from the same diene diacetate precursor
;
_journal_issue 12
_journal_name_full 'Acta Crystallographica Section C'
_journal_page_first o721
_journal_page_last o723
_journal_paper_doi 10.1107/S0108270103025757
_journal_volume 59
_journal_year 2003
_chemical_formula_iupac 'C21 H21 I O5'
_chemical_formula_moiety 'C21 H21 I O5'
_chemical_formula_sum 'C21 H21 I O5'
_chemical_formula_weight 480.28
_space_group_IT_number 4
_symmetry_cell_setting monoclinic
_symmetry_space_group_name_Hall 'P 2yb'
_symmetry_space_group_name_H-M 'P 1 21 1'
_atom_sites_solution_hydrogens geom
_atom_sites_solution_primary direct
_atom_sites_solution_secondary difmap
_audit_creation_method SHELXL-97
_cell_angle_alpha 90.00
_cell_angle_beta 96.066(2)
_cell_angle_gamma 90.00
_cell_formula_units_Z 2
_cell_length_a 6.0077(7)
_cell_length_b 15.4106(14)
_cell_length_c 11.0654(13)
_cell_measurement_reflns_used 2146
_cell_measurement_temperature 296(2)
_cell_measurement_theta_max 50.0
_cell_measurement_theta_min 2.0
_cell_volume 1018.72(19)
_computing_cell_refinement SMART
_computing_data_collection 'SMART (Bruker, 2000-2003)'
_computing_data_reduction SHELXTL
_computing_molecular_graphics SHELXTL
_computing_publication_material SHELXTL
_computing_structure_refinement 'SHELXL97 (Sheldrick, 1997)'
_computing_structure_solution 'SHELXS97 (Sheldrick, 1990)'
_diffrn_ambient_temperature 296(2)
_diffrn_measured_fraction_theta_full 0.972
_diffrn_measured_fraction_theta_max 0.972
_diffrn_measurement_device_type 'Bruker CCD 1000 area-detector'
_diffrn_measurement_method '\f and \w scans'
_diffrn_radiation_monochromator graphite
_diffrn_radiation_source 'fine-focus sealed tube'
_diffrn_radiation_type MoK\a
_diffrn_radiation_wavelength 0.71073
_diffrn_reflns_av_R_equivalents 0.0184
_diffrn_reflns_av_sigmaI/netI 0.0349
_diffrn_reflns_limit_h_max 7
_diffrn_reflns_limit_h_min -6
_diffrn_reflns_limit_k_max 18
_diffrn_reflns_limit_k_min -8
_diffrn_reflns_limit_l_max 13
_diffrn_reflns_limit_l_min -13
_diffrn_reflns_number 4977
_diffrn_reflns_theta_full 26.34
_diffrn_reflns_theta_max 26.34
_diffrn_reflns_theta_min 2.27
_exptl_absorpt_coefficient_mu 1.599
_exptl_absorpt_correction_T_max 0.6454
_exptl_absorpt_correction_T_min 0.5671
_exptl_absorpt_correction_type empirical
_exptl_absorpt_process_details
;
(SADABS; Blessing, 1995)
;
_exptl_crystal_colour colourless
_exptl_crystal_density_diffrn 1.566
_exptl_crystal_density_method 'not measured'
_exptl_crystal_description needle
_exptl_crystal_F_000 480
_exptl_crystal_size_max 0.40
_exptl_crystal_size_mid 0.30
_exptl_crystal_size_min 0.30
_refine_diff_density_max 0.516
_refine_diff_density_min -0.266
_refine_ls_abs_structure_details 'Flack H D (1983), Acta Cryst. A39, 876-881'
_refine_ls_abs_structure_Flack -0.02(2)
_refine_ls_extinction_method none
_refine_ls_goodness_of_fit_ref 1.029
_refine_ls_hydrogen_treatment constr
_refine_ls_matrix_type full
_refine_ls_number_parameters 244
_refine_ls_number_reflns 2969
_refine_ls_number_restraints 1
_refine_ls_restrained_S_all 1.029
_refine_ls_R_factor_all 0.0379
_refine_ls_R_factor_gt 0.0284
_refine_ls_shift/su_max 0.000
_refine_ls_shift/su_mean 0.000
_refine_ls_structure_factor_coef Fsqd
_refine_ls_weighting_details 'calc w=1/[\s^2^(Fo^2^)+(0.0326P)^2^] where P=(Fo^2^+2Fc^2^)/3'
_refine_ls_weighting_scheme calc
_refine_ls_wR_factor_gt 0.0625
_refine_ls_wR_factor_ref 0.0653
_reflns_number_gt 2480
_reflns_number_total 2969
_reflns_threshold_expression I>2\s(I)
_cod_data_source_file sq1137.cif
_cod_data_source_block II
_cod_depositor_comments
;
The following automatic conversions were performed:
'_symmetry_cell_setting' value 'Monoclinic' changed to 'monoclinic'
according to '/home/saulius/struct/CIF-dictionaries/cif_core.dic'
dictionary named 'cif_core.dic' version 2.4.1 from 2010-06-29.

Automatic conversion script
Id: cif_fix_enum 1527 2010-12-29 10:47:43Z saulius 

The following automatic conversions were performed:

'_symmetry_cell_setting' value 'Monoclinic' changed to 'monoclinic'
according to /home/saulius/struct/CIF-dictionaries/cif_core.dic
dictionary named 'cif_core.dic' version 2.4.1 from 2010-06-29.

Automatic conversion script
Id: cif_fix_values 1715 2011-07-08 13:25:40Z adriana 
;
_cod_original_sg_symbol_H-M 'P 21'
_cod_database_code 2013699
_cod_database_fobs_code 2013699

loop_
_symmetry_equiv_pos_as_xyz
'x, y, z'
'-x, y+1/2, -z'

loop_
_atom_site_label
_atom_site_fract_x
_atom_site_fract_y
_atom_site_fract_z
_atom_site_U_iso_or_equiv
_atom_site_adp_type
_atom_site_calc_flag
_atom_site_refinement_flags
_atom_site_occupancy
_atom_site_disorder_assembly
_atom_site_disorder_group
_atom_site_type_symbol
I 0.54530(4) 0.31222(3) 0.55513(2) 0.07157(12) Uani d . 1 . . I
O1 0.2583(6) 0.3727(2) 0.3021(3) 0.0676(9) Uani d . 1 . . O
O2 0.1573(5) 0.2594(2) 0.0896(3) 0.0550(8) Uani d . 1 . . O
O3 0.5039(4) 0.44003(19) 0.1315(3) 0.0554(8) Uani d . 1 . . O
O4 0.4830(5) 0.2770(2) 0.0138(3) 0.0675(9) Uani d . 1 . . O
O5 -0.0054(6) 0.1788(2) 0.2772(3) 0.0653(8) Uani d . 1 . . O
C1 0.1356(7) 0.3935(3) 0.1900(4) 0.0508(10) Uani d . 1 . . C
H1 0.0400 0.4447 0.1944 0.061 Uiso calc R 1 . . H
C2 0.0040(5) 0.3110(5) 0.1532(3) 0.0505(8) Uani d . 1 . . C
H2 -0.1357 0.3235 0.1022 0.061 Uiso calc R 1 . . H
C3 -0.0375(7) 0.2688(3) 0.2726(4) 0.0557(11) Uani d . 1 . . C
H3 -0.1890 0.2828 0.2918 0.067 Uiso calc R 1 . . H
C4 0.1373(5) 0.3126(5) 0.3668(3) 0.0515(8) Uani d . 1 . . C
H4 0.0596 0.3436 0.4273 0.062 Uiso calc R 1 . . H
C5 0.2970(7) 0.4013(3) 0.0947(4) 0.0488(10) Uani d . 1 . . C
H5 0.2243 0.4325 0.0241 0.059 Uiso calc R 1 . . H
C6 0.3306(6) 0.3079(5) 0.0608(3) 0.0494(9) Uani d . 1 . . C
C7 0.4894(8) 0.5315(3) 0.1538(5) 0.0703(14) Uani d . 1 . . C
H7A 0.3506 0.5447 0.1874 0.084 Uiso calc R 1 . . H
H7B 0.4918 0.5633 0.0783 0.084 Uiso calc R 1 . . H
C8 0.6834(7) 0.5571(3) 0.2410(4) 0.0560(12) Uani d . 1 . . C
C9 0.7090(9) 0.5196(4) 0.3539(5) 0.0719(14) Uani d . 1 . . C
H9 0.6013 0.4807 0.3752 0.086 Uiso calc R 1 . . H
C10 0.8901(11) 0.5381(4) 0.4361(5) 0.0846(17) Uani d . 1 . . C
H10 0.9068 0.5115 0.5120 0.102 Uiso calc R 1 . . H
C11 1.0484(11) 0.5976(4) 0.4040(6) 0.0867(18) Uani d . 1 . . C
H11 1.1743 0.6097 0.4577 0.104 Uiso calc R 1 . . H
C12 1.0192(10) 0.6379(4) 0.2947(6) 0.0794(16) Uani d . 1 . . C
H12 1.1222 0.6794 0.2753 0.095 Uiso calc R 1 . . H
C13 0.8365(11) 0.6180(4) 0.2106(6) 0.0660(16) Uani d . 1 . . C
H13 0.8182 0.6454 0.1353 0.079 Uiso calc R 1 . . H
C14 -0.1731(9) 0.1296(4) 0.2050(5) 0.0721(14) Uani d . 1 . . C
H14A -0.2068 0.1560 0.1255 0.086 Uiso calc R 1 . . H
H14B -0.3097 0.1269 0.2444 0.086 Uiso calc R 1 . . H
C15 -0.0774(8) 0.0407(3) 0.1932(5) 0.0551(13) Uani d . 1 . . C
C16 0.1154(8) 0.0289(4) 0.1351(5) 0.0685(14) Uani d . 1 . . C
H16 0.1841 0.0767 0.1037 0.082 Uiso calc R 1 . . H
C17 0.2049(8) -0.0518(4) 0.1236(5) 0.0741(15) Uani d . 1 . . C
H17 0.3330 -0.0581 0.0840 0.089 Uiso calc R 1 . . H
C18 0.1094(10) -0.1235(4) 0.1692(5) 0.0732(15) Uani d . 1 . . C
H18 0.1719 -0.1782 0.1617 0.088 Uiso calc R 1 . . H
C19 -0.0821(9) -0.1129(4) 0.2269(5) 0.0707(14) Uani d . 1 . . C
H19 -0.1500 -0.1612 0.2576 0.085 Uiso calc R 1 . . H
C20 -0.1733(9) -0.0324(4) 0.2394(5) 0.0618(14) Uani d . 1 . . C
H20 -0.3011 -0.0267 0.2794 0.074 Uiso calc R 1 . . H
C21 0.3001(9) 0.2495(4) 0.4299(5) 0.0735(14) Uani d . 1 . . C
H21A 0.3753 0.2184 0.3697 0.088 Uiso calc R 1 . . H
H21B 0.2188 0.2074 0.4735 0.088 Uiso calc R 1 . . H

loop_
_atom_site_aniso_label
_atom_site_aniso_U_11
_atom_site_aniso_U_22
_atom_site_aniso_U_33
_atom_site_aniso_U_12
_atom_site_aniso_U_13
_atom_site_aniso_U_23
I 0.06916(17) 0.0762(2) 0.06637(17) 0.0028(3) -0.00675(11) 0.0060(3)
O1 0.081(2) 0.068(2) 0.0506(18) -0.0253(18) -0.0070(16) 0.0043(17)
O2 0.0504(18) 0.055(2) 0.0604(19) -0.0089(16) 0.0076(15) -0.0097(15)
O3 0.0429(15) 0.0475(19) 0.074(2) -0.0033(13) -0.0012(14) -0.0037(15)
O4 0.0513(17) 0.067(2) 0.086(2) -0.0020(14) 0.0128(15) -0.0166(17)
O5 0.079(2) 0.049(2) 0.065(2) -0.0107(17) -0.0048(16) 0.0003(16)
C1 0.054(2) 0.039(3) 0.058(3) 0.005(2) 0.003(2) 0.002(2)
C2 0.0370(15) 0.055(2) 0.058(2) 0.004(4) -0.0002(14) -0.002(4)
C3 0.049(2) 0.058(3) 0.060(3) -0.002(2) 0.005(2) 0.002(2)
C4 0.0517(18) 0.051(2) 0.0538(19) 0.003(4) 0.0135(15) -0.008(4)
C5 0.038(2) 0.054(3) 0.053(2) 0.000(2) -0.0023(18) 0.004(2)
C6 0.0440(18) 0.055(3) 0.0477(18) -0.006(4) -0.0026(15) -0.003(4)
C7 0.062(3) 0.051(3) 0.094(4) 0.001(2) -0.011(2) 0.004(3)
C8 0.060(3) 0.039(3) 0.070(3) 0.004(2) 0.005(2) -0.006(2)
C9 0.081(3) 0.056(3) 0.080(4) -0.006(3) 0.013(3) -0.008(3)
C10 0.120(5) 0.058(4) 0.073(4) -0.002(3) -0.005(3) -0.012(3)
C11 0.099(4) 0.061(4) 0.094(4) -0.004(3) -0.023(3) -0.025(3)
C12 0.083(4) 0.051(3) 0.103(4) -0.022(3) 0.004(3) -0.015(3)
C13 0.086(4) 0.034(3) 0.077(4) -0.010(3) 0.004(3) 0.000(3)
C14 0.066(3) 0.065(4) 0.084(4) -0.014(3) 0.005(3) -0.011(3)
C15 0.056(3) 0.052(3) 0.054(3) -0.011(2) -0.006(2) -0.006(2)
C16 0.059(3) 0.065(4) 0.083(4) -0.019(3) 0.012(3) -0.011(3)
C17 0.058(3) 0.087(5) 0.076(4) 0.001(3) 0.001(2) -0.014(3)
C18 0.089(4) 0.066(4) 0.060(3) 0.012(3) -0.016(3) 0.001(3)
C19 0.082(3) 0.063(4) 0.065(3) -0.007(3) 0.004(3) 0.013(3)
C20 0.067(3) 0.066(4) 0.053(3) -0.006(3) 0.008(2) 0.002(3)
C21 0.075(3) 0.056(3) 0.088(4) -0.004(3) -0.001(3) 0.003(3)

loop_
_atom_type_symbol
_atom_type_description
_atom_type_scat_dispersion_real
_atom_type_scat_dispersion_imag
_atom_type_scat_source
C C 0.0033 0.0016 'International Tables Vol C Tables 4.2.6.8 and 6.1.1.4'
H H 0.0000 0.0000 'International Tables Vol C Tables 4.2.6.8 and 6.1.1.4'
O O 0.0106 0.0060 'International Tables Vol C Tables 4.2.6.8 and 6.1.1.4'
I I -0.4742 1.8119 'International Tables Vol C Tables 4.2.6.8 and 6.1.1.4'

loop_
_geom_angle_atom_site_label_1
_geom_angle_atom_site_label_2
_geom_angle_atom_site_label_3
_geom_angle
C1 O1 C4 110.1(3)
C6 O2 C2 110.8(4)
C5 O3 C7 113.6(3)
C3 O5 C14 114.7(4)
O1 C1 C5 108.5(3)
O1 C1 C2 104.6(4)
C5 C1 C2 103.5(3)
O1 C1 H1 113.2
C5 C1 H1 113.2
C2 C1 H1 113.2
O2 C2 C3 111.0(5)
O2 C2 C1 104.3(3)
C3 C2 C1 104.6(3)
O2 C2 H2 112.1
C3 C2 H2 112.1
C1 C2 H2 112.1
O5 C3 C2 114.9(5)
O5 C3 C4 109.0(4)
C2 C3 C4 103.7(4)
O5 C3 H3 109.7
C2 C3 H3 109.7
C4 C3 H3 109.7
O1 C4 C21 108.4(3)
O1 C4 C3 107.0(3)
C21 C4 C3 113.1(6)
O1 C4 H4 109.4
C21 C4 H4 109.4
C3 C4 H4 109.4
O3 C5 C6 110.0(3)
O3 C5 C1 116.5(3)
C6 C5 C1 102.1(4)
O3 C5 H5 109.3
C6 C5 H5 109.3
C1 C5 H5 109.3
O4 C6 O2 121.7(6)
O4 C6 C5 128.1(5)
O2 C6 C5 110.2(4)
O3 C7 C8 108.4(4)
O3 C7 H7A 110.0
C8 C7 H7A 110.0
O3 C7 H7B 110.0
C8 C7 H7B 110.0
H7A C7 H7B 108.4
C9 C8 C13 119.7(5)
C9 C8 C7 119.0(5)
C13 C8 C7 121.3(5)
C8 C9 C10 121.4(5)
C8 C9 H9 119.3
C10 C9 H9 119.3
C9 C10 C11 118.8(6)
C9 C10 H10 120.6
C11 C10 H10 120.6
C12 C11 C10 120.1(6)
C12 C11 H11 119.9
C10 C11 H11 119.9
C11 C12 C13 120.9(6)
C11 C12 H12 119.6
C13 C12 H12 119.6
C8 C13 C12 119.0(6)
C8 C13 H13 120.5
C12 C13 H13 120.5
O5 C14 C15 106.2(4)
O5 C14 H14A 110.5
C15 C14 H14A 110.5
O5 C14 H14B 110.5
C15 C14 H14B 110.5
H14A C14 H14B 108.7
C20 C15 C16 117.5(5)
C20 C15 C14 122.2(5)
C16 C15 C14 120.3(5)
C17 C16 C15 121.0(5)
C17 C16 H16 119.5
C15 C16 H16 119.5
C18 C17 C16 121.1(5)
C18 C17 H17 119.4
C16 C17 H17 119.4
C17 C18 C19 118.5(5)
C17 C18 H18 120.7
C19 C18 H18 120.7
C20 C19 C18 120.9(5)
C20 C19 H19 119.5
C18 C19 H19 119.5
C19 C20 C15 120.8(5)
C19 C20 H20 119.6
C15 C20 H20 119.6
C4 C21 I 112.2(4)
C4 C21 H21A 109.2
I C21 H21A 109.2
C4 C21 H21B 109.2
I C21 H21B 109.2
H21A C21 H21B 107.9

loop_
_geom_bond_atom_site_label_1
_geom_bond_atom_site_label_2
_geom_bond_site_symmetry_2
_geom_bond_distance
_geom_bond_publ_flag
I C21 . 2.143(5) ?
O1 C1 . 1.412(5) ?
O1 C4 . 1.417(7) ?
O2 C6 . 1.347(6) ?
O2 C2 . 1.454(6) ?
O3 C5 . 1.400(5) ?
O3 C7 . 1.434(6) ?
O4 C6 . 1.199(5) ?
O5 C3 . 1.401(6) ?
O5 C14 . 1.434(6) ?
C1 C5 . 1.510(6) ?
C1 C2 . 1.529(8) ?
C1 H1 . 0.9800 ?
C2 C3 . 1.517(6) ?
C2 H2 . 0.9800 ?
C3 C4 . 1.553(6) ?
C3 H3 . 0.9800 ?
C4 C21 . 1.499(8) ?
C4 H4 . 0.9800 ?
C5 C6 . 1.506(9) ?
C5 H5 . 0.9800 ?
C7 C8 . 1.486(6) ?
C7 H7A . 0.9700 ?
C7 H7B . 0.9700 ?
C8 C9 . 1.370(7) ?
C8 C13 . 1.380(7) ?
C9 C10 . 1.373(8) ?
C9 H9 . 0.9300 ?
C10 C11 . 1.395(9) ?
C10 H10 . 0.9300 ?
C11 C12 . 1.354(9) ?
C11 H11 . 0.9300 ?
C12 C13 . 1.396(8) ?
C12 H12 . 0.9300 ?
C13 H13 . 0.9300 ?
C14 C15 . 1.497(8) ?
C14 H14A . 0.9700 ?
C14 H14B . 0.9700 ?
C15 C20 . 1.388(7) ?
C15 C16 . 1.395(7) ?
C16 C17 . 1.367(8) ?
C16 H16 . 0.9300 ?
C17 C18 . 1.365(8) ?
C17 H17 . 0.9300 ?
C18 C19 . 1.383(7) ?
C18 H18 . 0.9300 ?
C19 C20 . 1.369(8) ?
C19 H19 . 0.9300 ?
C20 H20 . 0.9300 ?
C21 H21A . 0.9700 ?
C21 H21B . 0.9700 ?

loop_
_cod_related_entry_id
_cod_related_entry_database
_cod_related_entry_code
1 ChemSpider 21181454
